data_4307624
loop_
_publ_author_name
'Michael J. Rose'
'Apurba K. Patra'
'Eric A. Alcid'
'Marylin M. Olmstead'
'Pradip K. Mascharak'

_publ_section_title
;
Ruthenium Nitrosyls Derived from Polypyridine Ligands with Carboxamide or
Imine Nitrogen Donor(s): Isoelectronic Complexes with Different NO
Photolability
;
_journal_name_full 'Inorganic Chemistry'
_journal_page_first 2328
_journal_page_last 2338
_journal_paper_doi 10.1021/ic0620945
_journal_volume 46
_journal_year 2007
_chemical_formula_moiety 'C21 H19 N6 O3 Ru, B F4'
_chemical_formula_sum 'C21 H19 B F4 N6 O3 Ru'
_chemical_formula_weight 591.30
_chemical_name_common '[Ru(Py3P)(NO)]BF4'
_chemical_name_systematic
; 
 ? 
;
_space_group_IT_number 2
_symmetry_cell_setting triclinic
_symmetry_space_group_name_Hall '-P 1'
_symmetry_space_group_name_H-M 'P -1'
_atom_sites_solution_hydrogens geom
_atom_sites_solution_primary direct
_atom_sites_solution_secondary difmap
_audit_creation_method SHELXL-97
_cell_angle_alpha 62.793(5)
_cell_angle_beta 62.810(5)
_cell_angle_gamma 83.886(5)
_cell_formula_units_Z 4
_cell_length_a 13.7575(9)
_cell_length_b 13.7599(9)
_cell_length_c 14.8939(9)
_cell_measurement_reflns_used 6371
_cell_measurement_temperature 90(2)
_cell_measurement_theta_max 31.3
_cell_measurement_theta_min 2.2
_cell_volume 2211.6(3)
_computing_cell_refinement 'Bruker SAINT'
_computing_data_collection 'Bruker Apex2'
_computing_data_reduction SAINT
_computing_molecular_graphics 'SHELXTL 5.1, XP (Sheldrick, 1994)'
_computing_publication_material SHELXL-97
_computing_structure_refinement 'SHELXL-97 (Sheldrick, 1997)'
_computing_structure_solution 'SHELXS-97 (Sheldrick, 1990)'
_diffrn_ambient_temperature 90(2)
_diffrn_detector_area_resol_mean 8.3
_diffrn_measured_fraction_theta_full 0.812
_diffrn_measured_fraction_theta_max 0.812
_diffrn_measurement_device_type 'Bruker SMART Apex2'
_diffrn_measurement_method \w
_diffrn_radiation_monochromator graphite
_diffrn_radiation_source 'fine-focus sealed tube'
_diffrn_radiation_type MoK\a
_diffrn_radiation_wavelength 0.71073
_diffrn_reflns_av_R_equivalents 0.0371
_diffrn_reflns_av_sigmaI/netI 0.0719
_diffrn_reflns_limit_h_max 20
_diffrn_reflns_limit_h_min -20
_diffrn_reflns_limit_k_max 20
_diffrn_reflns_limit_k_min -20
_diffrn_reflns_limit_l_max 21
_diffrn_reflns_limit_l_min -21
_diffrn_reflns_number 22427
_diffrn_reflns_theta_full 31.45
_diffrn_reflns_theta_max 31.45
_diffrn_reflns_theta_min 1.77
_diffrn_standards_number 0
_exptl_absorpt_coefficient_mu 0.782
_exptl_absorpt_correction_T_max 0.977
_exptl_absorpt_correction_T_min 0.892
_exptl_absorpt_correction_type multi-scan
_exptl_crystal_colour red
_exptl_crystal_density_diffrn 1.776
_exptl_crystal_density_method 'not measured'
_exptl_crystal_description needle
_exptl_crystal_F_000 1184
_exptl_crystal_size_max 0.15
_exptl_crystal_size_mid 0.05
_exptl_crystal_size_min 0.03
_refine_diff_density_max 0.516
_refine_diff_density_min -0.567
_refine_diff_density_rms 0.076
_refine_ls_extinction_method none
_refine_ls_goodness_of_fit_ref 0.905
_refine_ls_hydrogen_treatment constr
_refine_ls_matrix_type full
_refine_ls_number_parameters 686
_refine_ls_number_reflns 10026
_refine_ls_number_restraints 0
_refine_ls_restrained_S_all 0.905
_refine_ls_R_factor_all 0.0428
_refine_ls_R_factor_gt 0.0348
_refine_ls_shift/su_max 0.002
_refine_ls_shift/su_mean 0.000
_refine_ls_structure_factor_coef Fsqd
_refine_ls_weighting_details 'calc w=1/[\s^2^(Fo^2^)+(0.0225P)^2^] where P=(Fo^2^+2Fc^2^)/3'
_refine_ls_weighting_scheme calc
_refine_ls_wR_factor_gt 0.0651
_refine_ls_wR_factor_ref 0.0676
_reflns_number_gt 8666
_reflns_number_total 10026
_reflns_threshold_expression I>2\s(I)
_cod_data_source_file ic0620945si20061102_062827_3.cif
_cod_data_source_block mn1779t
_cod_original_cell_volume 2211.6(2)
_cod_database_code 4307624

loop_
_symmetry_equiv_pos_as_xyz
'x, y, z'
'-x, -y, -z'

loop_
_atom_site_label
_atom_site_type_symbol
_atom_site_fract_x
_atom_site_fract_y
_atom_site_fract_z
_atom_site_U_iso_or_equiv
_atom_site_adp_type
_atom_site_occupancy
_atom_site_symmetry_multiplicity
_atom_site_calc_flag
_atom_site_refinement_flags
_atom_site_disorder_assembly
_atom_site_disorder_group
Ru1 Ru 0.63839(3) 0.77206(3) 0.16905(3) 0.01522(6) Uani 1 1 d . . .
O1 O 0.5298(2) 1.0788(3) 0.0620(3) 0.0237(6) Uani 1 1 d . . .
O2 O 0.4048(3) 0.5029(3) 0.4023(3) 0.0265(6) Uani 1 1 d . . .
O3 O 0.6786(3) 0.7756(3) -0.0401(3) 0.0253(6) Uani 1 1 d . . .
N1 N 0.6313(3) 0.8070(3) 0.2983(3) 0.0186(6) Uani 1 1 d . . .
N2 N 0.6443(3) 0.9441(3) 0.0921(3) 0.0164(6) Uani 1 1 d . . .
N3 N 0.4800(3) 0.7896(3) 0.2222(3) 0.0188(7) Uani 1 1 d . . .
N4 N 0.5716(3) 0.6138(3) 0.2881(3) 0.0200(7) Uani 1 1 d . . .
N5 N 0.8024(3) 0.7343(3) 0.1309(3) 0.0193(7) Uani 1 1 d . . .
N6 N 0.6574(3) 0.7660(3) 0.0473(3) 0.0172(6) Uani 1 1 d . . .
C1 C 0.5561(3) 0.7494(4) 0.4073(4) 0.0202(8) Uani 1 1 d . . .
H1 H 0.5175 0.6831 0.4283 0.024 Uiso 1 1 calc R . .
C2 C 0.5310(3) 0.7800(4) 0.4911(4) 0.0256(9) Uani 1 1 d . . .
H2 H 0.4767 0.7363 0.5671 0.031 Uiso 1 1 calc R . .
C3 C 0.5877(4) 0.8762(4) 0.4607(4) 0.0257(10) Uani 1 1 d . . .
H3 H 0.5714 0.9009 0.5156 0.031 Uiso 1 1 calc R . .
C4 C 0.6684(3) 0.9365(4) 0.3494(4) 0.0238(9) Uani 1 1 d . . .
H4 H 0.7087 1.0020 0.3279 0.029 Uiso 1 1 calc R . .
C5 C 0.6901(3) 0.9003(4) 0.2696(4) 0.0202(8) Uani 1 1 d . . .
C6 C 0.7780(3) 0.9670(4) 0.1477(4) 0.0234(8) Uani 1 1 d . . .
H6A H 0.8320 0.9182 0.1260 0.028 Uiso 1 1 calc R . .
H6B H 0.8176 1.0258 0.1439 0.028 Uiso 1 1 calc R . .
C7 C 0.7333(3) 1.0195(3) 0.0618(3) 0.0200(7) Uani 1 1 d . . .
H7A H 0.7056 1.0892 0.0612 0.024 Uiso 1 1 calc R . .
H7B H 0.7929 1.0369 -0.0153 0.024 Uiso 1 1 calc R . .
C8 C 0.5463(3) 0.9811(3) 0.1017(4) 0.0197(7) Uani 1 1 d . . .
C9 C 0.4511(3) 0.8902(3) 0.1802(4) 0.0170(7) Uani 1 1 d . . .
C10 C 0.3402(3) 0.9015(4) 0.2220(4) 0.0222(8) Uani 1 1 d . . .
H10 H 0.3166 0.9712 0.1913 0.027 Uiso 1 1 calc R . .
C11 C 0.2649(3) 0.8108(4) 0.3083(4) 0.0219(8) Uani 1 1 d . . .
H11 H 0.1888 0.8190 0.3396 0.026 Uiso 1 1 calc R . .
C12 C 0.2973(3) 0.7067(4) 0.3513(4) 0.0223(8) Uani 1 1 d . . .
H12 H 0.2445 0.6442 0.4114 0.027 Uiso 1 1 calc R . .
C13 C 0.4077(3) 0.6974(3) 0.3042(4) 0.0187(7) Uani 1 1 d . . .
C14 C 0.4609(3) 0.5924(3) 0.3367(4) 0.0190(7) Uani 1 1 d . . .
C15 C 0.6349(3) 0.5233(3) 0.3161(4) 0.0228(8) Uani 1 1 d . . .
H15A H 0.6598 0.4951 0.2597 0.027 Uiso 1 1 calc R . .
H15B H 0.5880 0.4624 0.3922 0.027 Uiso 1 1 calc R . .
C16 C 0.7360(4) 0.5631(4) 0.3159(4) 0.0255(9) Uani 1 1 d . . .
H16A H 0.7099 0.5994 0.3655 0.031 Uiso 1 1 calc R . .
H16B H 0.7687 0.4976 0.3504 0.031 Uiso 1 1 calc R . .
C17 C 0.8248(3) 0.6411(4) 0.2022(4) 0.0221(8) Uani 1 1 d . . .
C18 C 0.9333(4) 0.6173(4) 0.1681(4) 0.0261(9) Uani 1 1 d . . .
H18 H 0.9494 0.5519 0.2175 0.031 Uiso 1 1 calc R . .
C19 C 1.0168(3) 0.6866(4) 0.0649(4) 0.0277(9) Uani 1 1 d . . .
H19 H 1.0905 0.6701 0.0433 0.033 Uiso 1 1 calc R . .
C20 C 0.9925(4) 0.7824(4) -0.0085(4) 0.0236(8) Uani 1 1 d . . .
H20 H 1.0485 0.8319 -0.0810 0.028 Uiso 1 1 calc R . .
C21 C 0.8844(4) 0.8016(4) 0.0287(4) 0.0201(8) Uani 1 1 d . . .
H21 H 0.8665 0.8659 -0.0203 0.024 Uiso 1 1 calc R . .
Ru2 Ru 0.23312(3) 0.34841(3) 0.33003(3) 0.01506(6) Uani 1 1 d . . .
O4 O -0.0773(2) 0.4479(3) 0.4276(3) 0.0333(8) Uani 1 1 d . . .
O5 O 0.4973(2) 0.5910(2) 0.0966(3) 0.0231(6) Uani 1 1 d . . .
O6 O 0.2281(2) 0.3142(2) 0.5389(3) 0.0226(6) Uani 1 1 d . . .
N7 N 0.1998(3) 0.3558(3) 0.1979(3) 0.0183(6) Uani 1 1 d . . .
N8 N 0.0620(3) 0.3364(3) 0.4046(3) 0.0214(7) Uani 1 1 d . . .
N9 N 0.2118(3) 0.5077(3) 0.2761(3) 0.0181(7) Uani 1 1 d . . .
N10 N 0.3897(3) 0.4196(3) 0.2129(3) 0.0163(6) Uani 1 1 d . . .
N11 N 0.2752(3) 0.1865(3) 0.3662(3) 0.0175(6) Uani 1 1 d . . .
N12 N 0.2369(2) 0.3327(3) 0.4515(3) 0.0160(6) Uani 1 1 d . . .
C22 C 0.2560(3) 0.4356(3) 0.0905(4) 0.0204(8) Uani 1 1 d . . .
H22 H 0.3227 0.4731 0.0700 0.025 Uiso 1 1 calc R . .
C23 C 0.2221(3) 0.4659(4) 0.0083(4) 0.0223(8) Uani 1 1 d . . .
H23 H 0.2635 0.5235 -0.0665 0.027 Uiso 1 1 calc R . .
C24 C 0.1264(4) 0.4102(4) 0.0384(4) 0.0245(9) Uani 1 1 d . . .
H24 H 0.0988 0.4306 -0.0149 0.029 Uiso 1 1 calc R . .
C25 C 0.0707(4) 0.3243(4) 0.1464(4) 0.0229(9) Uani 1 1 d . . .
H25 H 0.0065 0.2830 0.1665 0.027 Uiso 1 1 calc R . .
C26 C 0.1082(3) 0.2980(3) 0.2259(4) 0.0206(8) Uani 1 1 d . . .
C27 C 0.0484(3) 0.2043(4) 0.3438(4) 0.0251(8) Uani 1 1 d . . .
H27A H 0.1015 0.1549 0.3623 0.030 Uiso 1 1 calc R . .
H27B H -0.0069 0.1612 0.3465 0.030 Uiso 1 1 calc R . .
C28 C -0.0091(3) 0.2455(4) 0.4323(4) 0.0265(9) Uani 1 1 d . . .
H28A H -0.0796 0.2704 0.4331 0.032 Uiso 1 1 calc R . .
H28B H -0.0255 0.1850 0.5088 0.032 Uiso 1 1 calc R . .
C29 C 0.0215(3) 0.4340(4) 0.3925(3) 0.0236(8) Uani 1 1 d . . .
C30 C 0.1076(3) 0.5311(3) 0.3191(4) 0.0211(8) Uani 1 1 d . . .
C31 C 0.0912(3) 0.6415(4) 0.2788(4) 0.0223(8) Uani 1 1 d . . .
H31 H 0.0199 0.6622 0.3094 0.027 Uiso 1 1 calc R . .
C32 C 0.1821(4) 0.7212(4) 0.1922(4) 0.0251(9) Uani 1 1 d . . .
H32 H 0.1714 0.7966 0.1615 0.030 Uiso 1 1 calc R . .
C33 C 0.2894(3) 0.6921(4) 0.1495(4) 0.0206(7) Uani 1 1 d . . .
H33 H 0.3512 0.7461 0.0906 0.025 Uiso 1 1 calc R . .
C34 C 0.3003(3) 0.5805(3) 0.1979(4) 0.0193(8) Uani 1 1 d . . .
C35 C 0.4075(3) 0.5303(3) 0.1650(4) 0.0197(8) Uani 1 1 d . . .
C36 C 0.4807(3) 0.3562(4) 0.1858(4) 0.0232(8) Uani 1 1 d . . .
H36A H 0.5064 0.3300 0.2443 0.028 Uiso 1 1 calc R . .
H36B H 0.5428 0.4042 0.1114 0.028 Uiso 1 1 calc R . .
C37 C 0.4464(4) 0.2584(3) 0.1812(4) 0.0226(8) Uani 1 1 d . . .
H37A H 0.4096 0.2845 0.1321 0.027 Uiso 1 1 calc R . .
H37B H 0.5136 0.2287 0.1447 0.027 Uiso 1 1 calc R . .
C38 C 0.3701(3) 0.1657(3) 0.2951(4) 0.0194(7) Uani 1 1 d . . .
C39 C 0.3966(3) 0.0573(3) 0.3272(4) 0.0212(8) Uani 1 1 d . . .
H39 H 0.4622 0.0430 0.2763 0.025 Uiso 1 1 calc R . .
C40 C 0.3295(4) -0.0283(3) 0.4309(4) 0.0238(8) Uani 1 1 d . . .
H40 H 0.3475 -0.1014 0.4518 0.029 Uiso 1 1 calc R . .
C41 C 0.2348(3) -0.0052(3) 0.5041(4) 0.0210(7) Uani 1 1 d . . .
H41 H 0.1871 -0.0623 0.5767 0.025 Uiso 1 1 calc R . .
C42 C 0.2109(4) 0.1008(4) 0.4707(4) 0.0200(7) Uani 1 1 d . . .
H42 H 0.1465 0.1159 0.5223 0.024 Uiso 1 1 calc R . .
B1 B 0.0170(4) 0.9378(4) 0.2406(4) 0.0320(11) Uani 1 1 d . . .
F1 F 0.0123(2) 0.9215(3) 0.1575(2) 0.0474(7) Uani 1 1 d . . .
F2 F -0.0533(3) 1.0126(3) 0.2650(3) 0.0644(12) Uani 1 1 d . . .
F3 F -0.0091(2) 0.8390(2) 0.3373(2) 0.0357(6) Uani 1 1 d . . .
F4 F 0.1259(2) 0.9827(2) 0.1974(3) 0.0418(7) Uani 1 1 d . . .
B2A B 0.2326(8) -0.2887(9) 0.7331(10) 0.026(2) Uani 0.50 1 d P A 1
F5A F 0.1641(5) -0.3845(5) 0.8114(6) 0.0415(15) Uani 0.50 1 d P A 1
F6A F 0.2626(5) -0.2744(5) 0.6249(5) 0.0320(13) Uani 0.50 1 d P A 1
F7A F 0.3231(5) -0.2964(6) 0.7492(5) 0.0294(13) Uani 0.50 1 d P A 1
B2B B 0.2836(7) -0.2397(7) 0.7698(7) 0.0184(16) Uani 0.50 1 d P A 2
F5B F 0.3809(4) -0.1657(4) 0.6878(5) 0.0289(11) Uani 0.50 1 d P A 2
F6B F 0.2712(5) -0.2677(5) 0.8795(5) 0.0291(13) Uani 0.50 1 d P A 2
F7B F 0.2872(6) -0.3353(5) 0.7593(6) 0.0278(13) Uani 0.50 1 d P A 2
F8 F 0.1881(3) -0.1936(3) 0.7540(4) 0.0533(6) Uani 1 1 d . . .

loop_
_atom_site_aniso_label
_atom_site_aniso_U_11
_atom_site_aniso_U_22
_atom_site_aniso_U_33
_atom_site_aniso_U_23
_atom_site_aniso_U_13
_atom_site_aniso_U_12
Ru1 0.01420(14) 0.01564(16) 0.00914(15) -0.00347(13) -0.00135(12) -0.00380(11)
O1 0.0253(14) 0.0211(14) 0.0225(15) -0.0122(13) -0.0071(12) 0.0030(12)
O2 0.0227(15) 0.0216(15) 0.0197(16) -0.0036(14) -0.0019(13) -0.0064(12)
O3 0.0249(15) 0.0321(17) 0.0188(16) -0.0135(15) -0.0078(14) 0.0008(13)
N1 0.0159(14) 0.0235(16) 0.0092(15) -0.0043(14) -0.0021(12) -0.0044(13)
N2 0.0184(15) 0.0130(14) 0.0100(15) -0.0033(13) -0.0011(13) -0.0049(12)
N3 0.0186(15) 0.0218(17) 0.0143(17) -0.0094(15) -0.0045(14) -0.0012(14)
N4 0.0200(15) 0.0182(16) 0.0172(18) -0.0058(15) -0.0068(15) -0.0016(14)
N5 0.0176(15) 0.0209(16) 0.0130(16) -0.0050(14) -0.0036(13) -0.0038(13)
N6 0.0166(14) 0.0167(15) 0.0144(16) -0.0061(14) -0.0043(13) -0.0017(12)
C1 0.0145(16) 0.0250(19) 0.0132(19) -0.0045(17) -0.0037(15) -0.0020(15)
C2 0.0177(18) 0.041(3) 0.016(2) -0.011(2) -0.0083(18) 0.0071(19)
C3 0.022(2) 0.037(2) 0.022(2) -0.017(2) -0.011(2) 0.009(2)
C4 0.0194(18) 0.032(2) 0.023(2) -0.014(2) -0.0103(18) -0.0010(18)
C5 0.0176(17) 0.027(2) 0.015(2) -0.0090(18) -0.0074(16) -0.0010(16)
C6 0.0192(17) 0.0244(19) 0.023(2) -0.0111(17) -0.0055(16) -0.0054(15)
C7 0.0240(18) 0.0159(16) 0.0123(17) -0.0038(15) -0.0035(15) -0.0049(14)
C8 0.0241(17) 0.0214(18) 0.0111(17) -0.0089(16) -0.0040(15) -0.0003(15)
C9 0.0196(16) 0.0153(17) 0.0094(17) -0.0043(15) -0.0017(14) -0.0042(14)
C10 0.0190(17) 0.028(2) 0.021(2) -0.0157(19) -0.0069(16) 0.0062(16)
C11 0.0163(16) 0.026(2) 0.016(2) -0.0097(18) -0.0001(15) -0.0040(15)
C12 0.0172(17) 0.029(2) 0.014(2) -0.0102(18) -0.0007(16) -0.0049(16)
C13 0.0191(17) 0.0191(18) 0.0107(19) -0.0048(16) -0.0019(15) -0.0045(15)
C14 0.0181(16) 0.0174(17) 0.015(2) -0.0059(16) -0.0024(16) -0.0046(15)
C15 0.0209(19) 0.0162(19) 0.014(2) -0.0008(16) 0.0008(17) -0.0078(16)
C16 0.023(2) 0.026(2) 0.014(2) 0.0001(18) -0.0078(18) -0.0004(17)
C17 0.0199(17) 0.024(2) 0.020(2) -0.0077(18) -0.0094(17) -0.0012(16)
C18 0.0239(19) 0.030(2) 0.028(2) -0.012(2) -0.0161(19) 0.0069(18)
C19 0.0160(17) 0.038(2) 0.028(2) -0.016(2) -0.0079(18) 0.0017(17)
C20 0.0173(17) 0.029(2) 0.021(2) -0.0112(19) -0.0052(16) -0.0029(16)
C21 0.0192(18) 0.0195(19) 0.016(2) -0.0055(17) -0.0050(16) -0.0052(16)
Ru2 0.01170(14) 0.01759(16) 0.00958(15) -0.00218(13) -0.00338(13) -0.00203(12)
O4 0.0143(13) 0.0370(18) 0.0216(16) 0.0042(14) -0.0047(12) 0.0007(13)
O5 0.0150(13) 0.0215(15) 0.0220(16) -0.0036(13) -0.0050(13) -0.0055(11)
O6 0.0255(15) 0.0226(14) 0.0132(15) -0.0026(13) -0.0080(13) -0.0052(12)
N7 0.0159(14) 0.0208(16) 0.0138(16) -0.0052(14) -0.0054(13) -0.0013(13)
N8 0.0142(14) 0.0292(19) 0.0144(16) -0.0065(15) -0.0049(13) 0.0008(14)
N9 0.0147(15) 0.0231(17) 0.0108(16) -0.0039(14) -0.0052(14) 0.0021(13)
N10 0.0123(13) 0.0148(14) 0.0109(16) -0.0009(13) -0.0010(13) -0.0033(12)
N11 0.0188(15) 0.0143(14) 0.0107(15) -0.0002(13) -0.0045(13) -0.0036(12)
N12 0.0120(14) 0.0153(14) 0.0143(16) -0.0033(13) -0.0043(13) -0.0005(12)
C22 0.0186(17) 0.0232(19) 0.0120(19) -0.0048(17) -0.0041(16) -0.0004(16)
C23 0.0228(19) 0.023(2) 0.014(2) -0.0052(18) -0.0065(18) 0.0034(18)
C24 0.026(2) 0.033(2) 0.017(2) -0.011(2) -0.0130(19) 0.006(2)
C25 0.0224(19) 0.029(2) 0.018(2) -0.0111(19) -0.0087(17) 0.0020(18)
C26 0.0170(17) 0.0215(19) 0.017(2) -0.0044(17) -0.0066(16) -0.0038(15)
C27 0.0164(16) 0.035(2) 0.0141(17) -0.0029(17) -0.0051(15) -0.0107(15)
C28 0.0142(16) 0.036(2) 0.0169(19) -0.0039(18) -0.0031(15) -0.0092(16)
C29 0.0142(16) 0.031(2) 0.0093(17) 0.0012(16) -0.0029(15) 0.0008(16)
C30 0.0168(16) 0.029(2) 0.0128(18) -0.0053(17) -0.0084(16) 0.0063(16)
C31 0.0161(16) 0.028(2) 0.0154(19) -0.0061(17) -0.0059(15) 0.0042(16)
C32 0.029(2) 0.024(2) 0.023(2) -0.010(2) -0.015(2) 0.0083(19)
C33 0.0192(17) 0.0216(18) 0.016(2) -0.0058(17) -0.0066(16) -0.0015(15)
C34 0.0243(19) 0.0174(18) 0.018(2) -0.0075(17) -0.0116(18) 0.0038(16)
C35 0.0172(17) 0.0233(19) 0.013(2) -0.0053(17) -0.0046(16) -0.0017(16)
C36 0.0154(18) 0.022(2) 0.023(2) -0.0083(19) -0.0036(17) 0.0012(16)
C37 0.0239(19) 0.0171(18) 0.016(2) -0.0042(17) -0.0034(17) -0.0006(16)
C38 0.0206(17) 0.0221(19) 0.0116(18) -0.0069(16) -0.0042(15) -0.0025(15)
C39 0.0248(18) 0.0169(17) 0.0154(19) -0.0067(16) -0.0043(16) -0.0015(15)
C40 0.0275(19) 0.0178(18) 0.023(2) -0.0084(17) -0.0101(18) -0.0009(16)
C41 0.0230(18) 0.0158(17) 0.0153(19) -0.0005(16) -0.0067(16) -0.0075(15)
C42 0.0178(18) 0.021(2) 0.0112(18) -0.0016(16) -0.0035(16) -0.0053(15)
B1 0.024(2) 0.044(3) 0.018(2) -0.011(2) -0.0079(18) 0.017(2)
F1 0.0349(14) 0.080(2) 0.0258(13) -0.0239(15) -0.0142(12) 0.0113(15)
F2 0.070(2) 0.063(2) 0.0322(18) -0.0173(19) -0.0163(19) 0.051(2)
F3 0.0399(15) 0.0385(15) 0.0271(14) -0.0156(13) -0.0162(13) 0.0167(13)
F4 0.0441(17) 0.0405(16) 0.0432(18) -0.0165(15) -0.0262(15) 0.0122(14)
B2A 0.013(4) 0.024(5) 0.034(6) -0.012(5) -0.007(4) 0.001(4)
F5A 0.026(3) 0.032(3) 0.045(4) -0.005(3) -0.013(3) 0.005(3)
F6A 0.035(3) 0.028(3) 0.017(3) 0.002(3) -0.009(3) -0.004(3)
F7A 0.023(3) 0.026(4) 0.024(3) -0.001(3) -0.009(3) 0.002(3)
B2B 0.016(4) 0.014(4) 0.008(4) -0.001(3) 0.004(3) 0.003(3)
F5B 0.018(2) 0.022(3) 0.021(3) -0.007(2) 0.009(2) -0.002(2)
F6B 0.028(3) 0.034(3) 0.028(3) -0.017(3) -0.012(3) 0.005(3)
F7B 0.043(4) 0.012(3) 0.029(3) -0.012(2) -0.015(3) 0.003(3)
F8 0.0318(15) 0.0353(17) 0.0374(12) 0.0017(13) 0.0045(12) 0.0199(10)

loop_
_atom_type_symbol
_atom_type_description
_atom_type_scat_dispersion_real
_atom_type_scat_dispersion_imag
_atom_type_scat_source
C C 0.0033 0.0016 'International Tables Vol C Tables 4.2.6.8 and 6.1.1.4'
H H 0.0000 0.0000 'International Tables Vol C Tables 4.2.6.8 and 6.1.1.4'
B B 0.0013 0.0007 'International Tables Vol C Tables 4.2.6.8 and 6.1.1.4'
N N 0.0061 0.0033 'International Tables Vol C Tables 4.2.6.8 and 6.1.1.4'
O O 0.0106 0.0060 'International Tables Vol C Tables 4.2.6.8 and 6.1.1.4'
F F 0.0171 0.0103 'International Tables Vol C Tables 4.2.6.8 and 6.1.1.4'
Ru Ru -1.2594 0.8363 'International Tables Vol C Tables 4.2.6.8 and 6.1.1.4'

loop_
_geom_angle_atom_site_label_1
_geom_angle_atom_site_label_2
_geom_angle_atom_site_label_3
_geom_angle
_geom_angle_site_symmetry_1
_geom_angle_site_symmetry_3
_geom_angle_publ_flag
N6 Ru1 N3 95.42(14) . . ?
N6 Ru1 N4 99.93(14) . . ?
N3 Ru1 N4 80.39(14) . . ?
N6 Ru1 N2 92.45(14) . . ?
N3 Ru1 N2 78.34(14) . . ?
N4 Ru1 N2 156.28(13) . . ?
N6 Ru1 N5 87.79(14) . . ?
N3 Ru1 N5 172.86(15) . . ?
N4 Ru1 N5 92.79(13) . . ?
N2 Ru1 N5 107.95(13) . . ?
N6 Ru1 N1 170.16(15) . . ?
N3 Ru1 N1 87.67(12) . . ?
N4 Ru1 N1 89.79(14) . . ?
N2 Ru1 N1 79.00(13) . . ?
N5 Ru1 N1 90.21(12) . . ?
C1 N1 C5 117.4(3) . . ?
C1 N1 Ru1 120.9(3) . . ?
C5 N1 Ru1 120.7(3) . . ?
C8 N2 C7 118.7(3) . . ?
C8 N2 Ru1 114.8(3) . . ?
C7 N2 Ru1 123.9(2) . . ?
C9 N3 C13 124.3(4) . . ?
C9 N3 Ru1 119.1(3) . . ?
C13 N3 Ru1 116.5(3) . . ?
C14 N4 C15 119.1(4) . . ?
C14 N4 Ru1 116.1(3) . . ?
C15 N4 Ru1 124.6(3) . . ?
C21 N5 C17 119.7(3) . . ?
C21 N5 Ru1 118.0(3) . . ?
C17 N5 Ru1 122.0(3) . . ?
O3 N6 Ru1 170.6(3) . . ?
N1 C1 C2 124.4(4) . . ?
N1 C1 H1 117.8 . . ?
C2 C1 H1 117.8 . . ?
C3 C2 C1 117.9(4) . . ?
C3 C2 H2 121.1 . . ?
C1 C2 H2 121.1 . . ?
C2 C3 C4 119.4(4) . . ?
C2 C3 H3 120.3 . . ?
C4 C3 H3 120.3 . . ?
C5 C4 C3 119.6(4) . . ?
C5 C4 H4 120.2 . . ?
C3 C4 H4 120.2 . . ?
N1 C5 C4 121.2(4) . . ?
N1 C5 C6 119.4(3) . . ?
C4 C5 C6 119.4(4) . . ?
C5 C6 C7 114.0(3) . . ?
C5 C6 H6A 108.7 . . ?
C7 C6 H6A 108.7 . . ?
C5 C6 H6B 108.7 . . ?
C7 C6 H6B 108.7 . . ?
H6A C6 H6B 107.6 . . ?
N2 C7 C6 109.6(3) . . ?
N2 C7 H7A 109.7 . . ?
C6 C7 H7A 109.7 . . ?
N2 C7 H7B 109.7 . . ?
C6 C7 H7B 109.7 . . ?
H7A C7 H7B 108.2 . . ?
O1 C8 N2 126.4(4) . . ?
O1 C8 C9 120.4(3) . . ?
N2 C8 C9 112.8(4) . . ?
N3 C9 C10 118.2(4) . . ?
N3 C9 C8 114.2(3) . . ?
C10 C9 C8 127.1(4) . . ?
C11 C10 C9 119.0(4) . . ?
C11 C10 H10 120.5 . . ?
C9 C10 H10 120.5 . . ?
C10 C11 C12 121.5(4) . . ?
C10 C11 H11 119.2 . . ?
C12 C11 H11 119.2 . . ?
C13 C12 C11 117.9(4) . . ?
C13 C12 H12 121.0 . . ?
C11 C12 H12 121.0 . . ?
N3 C13 C12 118.8(4) . . ?
N3 C13 C14 114.4(3) . . ?
C12 C13 C14 126.7(4) . . ?
O2 C14 N4 127.3(4) . . ?
O2 C14 C13 120.8(4) . . ?
N4 C14 C13 111.8(4) . . ?
N4 C15 C16 109.9(3) . . ?
N4 C15 H15A 109.7 . . ?
C16 C15 H15A 109.7 . . ?
N4 C15 H15B 109.7 . . ?
C16 C15 H15B 109.7 . . ?
H15A C15 H15B 108.2 . . ?
C17 C16 C15 116.1(3) . . ?
C17 C16 H16A 108.3 . . ?
C15 C16 H16A 108.3 . . ?
C17 C16 H16B 108.3 . . ?
C15 C16 H16B 108.3 . . ?
H16A C16 H16B 107.4 . . ?
N5 C17 C18 119.0(4) . . ?
N5 C17 C16 121.6(3) . . ?
C18 C17 C16 119.4(4) . . ?
C19 C18 C17 121.2(4) . . ?
C19 C18 H18 119.4 . . ?
C17 C18 H18 119.4 . . ?
C18 C19 C20 119.2(4) . . ?
C18 C19 H19 120.4 . . ?
C20 C19 H19 120.4 . . ?
C21 C20 C19 117.3(4) . . ?
C21 C20 H20 121.4 . . ?
C19 C20 H20 121.4 . . ?
N5 C21 C20 123.5(4) . . ?
N5 C21 H21 118.3 . . ?
C20 C21 H21 118.3 . . ?
N12 Ru2 N9 94.81(14) . . ?
N12 Ru2 N10 99.43(14) . . ?
N9 Ru2 N10 79.71(13) . . ?
N12 Ru2 N8 92.98(14) . . ?
N9 Ru2 N8 79.16(15) . . ?
N10 Ru2 N8 156.27(13) . . ?
N12 Ru2 N11 89.14(13) . . ?
N9 Ru2 N11 172.35(14) . . ?
N10 Ru2 N11 93.19(12) . . ?
N8 Ru2 N11 107.22(14) . . ?
N12 Ru2 N7 170.39(14) . . ?
N9 Ru2 N7 86.68(13) . . ?
N10 Ru2 N7 90.18(13) . . ?
N8 Ru2 N7 77.95(13) . . ?
N11 Ru2 N7 90.52(12) . . ?
C22 N7 C26 118.5(3) . . ?
C22 N7 Ru2 119.5(3) . . ?
C26 N7 Ru2 120.4(3) . . ?
C29 N8 C28 118.5(3) . . ?
C29 N8 Ru2 114.4(3) . . ?
C28 N8 Ru2 124.0(2) . . ?
C34 N9 C30 125.7(4) . . ?
C34 N9 Ru2 117.0(2) . . ?
C30 N9 Ru2 117.1(3) . . ?
C35 N10 C36 120.8(3) . . ?
C35 N10 Ru2 116.3(2) . . ?
C36 N10 Ru2 122.8(3) . . ?
C38 N11 C42 118.2(3) . . ?
C38 N11 Ru2 122.4(3) . . ?
C42 N11 Ru2 118.9(3) . . ?
O6 N12 Ru2 172.0(3) . . ?
N7 C22 C23 123.5(4) . . ?
N7 C22 H22 118.2 . . ?
C23 C22 H22 118.2 . . ?
C24 C23 C22 117.8(4) . . ?
C24 C23 H23 121.1 . . ?
C22 C23 H23 121.1 . . ?
C23 C24 C25 119.5(4) . . ?
C23 C24 H24 120.2 . . ?
C25 C24 H24 120.2 . . ?
C26 C25 C24 120.1(4) . . ?
C26 C25 H25 119.9 . . ?
C24 C25 H25 119.9 . . ?
N7 C26 C25 120.4(4) . . ?
N7 C26 C27 119.0(3) . . ?
C25 C26 C27 120.6(4) . . ?
C26 C27 C28 111.6(4) . . ?
C26 C27 H27A 109.3 . . ?
C28 C27 H27A 109.3 . . ?
C26 C27 H27B 109.3 . . ?
C28 C27 H27B 109.3 . . ?
H27A C27 H27B 108.0 . . ?
N8 C28 C27 109.3(3) . . ?
N8 C28 H28A 109.8 . . ?
C27 C28 H28A 109.8 . . ?
N8 C28 H28B 109.8 . . ?
C27 C28 H28B 109.8 . . ?
H28A C28 H28B 108.3 . . ?
O4 C29 N8 126.1(4) . . ?
O4 C29 C30 119.5(4) . . ?
N8 C29 C30 114.0(3) . . ?
N9 C30 C31 117.7(4) . . ?
N9 C30 C29 114.7(4) . . ?
C31 C30 C29 127.0(3) . . ?
C30 C31 C32 118.5(3) . . ?
C30 C31 H31 120.7 . . ?
C32 C31 H31 120.7 . . ?
C31 C32 C33 121.4(4) . . ?
C31 C32 H32 119.3 . . ?
C33 C32 H32 119.3 . . ?
C34 C33 C32 116.9(4) . . ?
C34 C33 H33 121.6 . . ?
C32 C33 H33 121.6 . . ?
N9 C34 C33 119.7(4) . . ?
N9 C34 C35 114.3(3) . . ?
C33 C34 C35 125.9(4) . . ?
O5 C35 N10 127.7(3) . . ?
O5 C35 C34 120.2(4) . . ?
N10 C35 C34 112.1(4) . . ?
N10 C36 C37 111.2(3) . . ?
N10 C36 H36A 109.4 . . ?
C37 C36 H36A 109.4 . . ?
N10 C36 H36B 109.4 . . ?
C37 C36 H36B 109.4 . . ?
H36A C36 H36B 108.0 . . ?
C38 C37 C36 115.2(4) . . ?
C38 C37 H37A 108.5 . . ?
C36 C37 H37A 108.5 . . ?
C38 C37 H37B 108.5 . . ?
C36 C37 H37B 108.5 . . ?
H37A C37 H37B 107.5 . . ?
N11 C38 C39 119.7(4) . . ?
N11 C38 C37 120.2(3) . . ?
C39 C38 C37 120.1(3) . . ?
C40 C39 C38 121.3(4) . . ?
C40 C39 H39 119.3 . . ?
C38 C39 H39 119.3 . . ?
C39 C40 C41 118.3(4) . . ?
C39 C40 H40 120.9 . . ?
C41 C40 H40 120.9 . . ?
C42 C41 C40 119.2(4) . . ?
C42 C41 H41 120.4 . . ?
C40 C41 H41 120.4 . . ?
N11 C42 C41 123.2(4) . . ?
N11 C42 H42 118.4 . . ?
C41 C42 H42 118.4 . . ?
F3 B1 F2 110.5(3) . . ?
F3 B1 F1 110.1(4) . . ?
F2 B1 F1 110.8(3) . . ?
F3 B1 F4 109.5(3) . . ?
F2 B1 F4 108.2(4) . . ?
F1 B1 F4 107.6(3) . . ?
F7A B2A F5A 107.7(8) . . ?
F7A B2A F6A 110.1(8) . . ?
F5A B2A F6A 109.1(8) . . ?
F7A B2A F8 101.6(7) . . ?
F5A B2A F8 112.8(7) . . ?
F6A B2A F8 115.2(8) . . ?
F7B B2B F5B 111.9(7) . . ?
F7B B2B F6B 108.9(7) . . ?
F5B B2B F6B 108.0(7) . . ?
F7B B2B F8 103.9(7) . . ?
F5B B2B F8 111.4(6) . . ?
F6B B2B F8 112.8(6) . . ?
B2B F8 B2A 57.8(4) . . ?

loop_
_geom_bond_atom_site_label_1
_geom_bond_atom_site_label_2
_geom_bond_distance
_geom_bond_site_symmetry_2
_geom_bond_publ_flag
Ru1 N6 1.751(3) . ?
Ru1 N3 1.979(3) . ?
Ru1 N4 2.034(4) . ?
Ru1 N2 2.098(3) . ?
Ru1 N5 2.128(3) . ?
Ru1 N1 2.148(3) . ?
O1 C8 1.241(5) . ?
O2 C14 1.217(5) . ?
O3 N6 1.140(4) . ?
N1 C1 1.340(5) . ?
N1 C5 1.374(5) . ?
N2 C8 1.358(5) . ?
N2 C7 1.454(5) . ?
N3 C9 1.336(5) . ?
N3 C13 1.353(6) . ?
N4 C14 1.350(5) . ?
N4 C15 1.453(5) . ?
N5 C21 1.346(6) . ?
N5 C17 1.355(5) . ?
C1 C2 1.381(6) . ?
C1 H1 0.9500 . ?
C2 C3 1.384(7) . ?
C2 H2 0.9500 . ?
C3 C4 1.387(7) . ?
C3 H3 0.9500 . ?
C4 C5 1.391(5) . ?
C4 H4 0.9500 . ?
C5 C6 1.519(6) . ?
C6 C7 1.522(5) . ?
C6 H6A 0.9900 . ?
C6 H6B 0.9900 . ?
C7 H7A 0.9900 . ?
C7 H7B 0.9900 . ?
C8 C9 1.502(6) . ?
C9 C10 1.382(5) . ?
C10 C11 1.369(6) . ?
C10 H10 0.9500 . ?
C11 C12 1.396(6) . ?
C11 H11 0.9500 . ?
C12 C13 1.372(5) . ?
C12 H12 0.9500 . ?
C13 C14 1.522(5) . ?
C15 C16 1.546(6) . ?
C15 H15A 0.9900 . ?
C15 H15B 0.9900 . ?
C16 C17 1.496(6) . ?
C16 H16A 0.9900 . ?
C16 H16B 0.9900 . ?
C17 C18 1.396(5) . ?
C18 C19 1.368(7) . ?
C18 H18 0.9500 . ?
C19 C20 1.403(6) . ?
C19 H19 0.9500 . ?
C20 C21 1.374(6) . ?
C20 H20 0.9500 . ?
C21 H21 0.9500 . ?
Ru2 N12 1.746(3) . ?
Ru2 N9 2.001(4) . ?
Ru2 N10 2.024(3) . ?
Ru2 N8 2.081(3) . ?
Ru2 N11 2.122(3) . ?
Ru2 N7 2.173(3) . ?
O4 C29 1.243(5) . ?
O5 C35 1.247(5) . ?
O6 N12 1.154(4) . ?
N7 C22 1.345(5) . ?
N7 C26 1.351(5) . ?
N8 C29 1.361(5) . ?
N8 C28 1.453(6) . ?
N9 C34 1.319(6) . ?
N9 C30 1.349(5) . ?
N10 C35 1.347(5) . ?
N10 C36 1.456(5) . ?
N11 C38 1.357(5) . ?
N11 C42 1.371(5) . ?
C22 C23 1.379(5) . ?
C22 H22 0.9500 . ?
C23 C24 1.373(6) . ?
C23 H23 0.9500 . ?
C24 C25 1.379(7) . ?
C24 H24 0.9500 . ?
C25 C26 1.387(5) . ?
C25 H25 0.9500 . ?
C26 C27 1.503(6) . ?
C27 C28 1.522(6) . ?
C27 H27A 0.9900 . ?
C27 H27B 0.9900 . ?
C28 H28A 0.9900 . ?
C28 H28B 0.9900 . ?
C29 C30 1.483(6) . ?
C30 C31 1.391(6) . ?
C31 C32 1.398(7) . ?
C31 H31 0.9500 . ?
C32 C33 1.412(5) . ?
C32 H32 0.9500 . ?
C33 C34 1.393(6) . ?
C33 H33 0.9500 . ?
C34 C35 1.524(5) . ?
C36 C37 1.512(6) . ?
C36 H36A 0.9900 . ?
C36 H36B 0.9900 . ?
C37 C38 1.512(6) . ?
C37 H37A 0.9900 . ?
C37 H37B 0.9900 . ?
C38 C39 1.406(5) . ?
C39 C40 1.375(6) . ?
C39 H39 0.9500 . ?
C40 C41 1.385(6) . ?
C40 H40 0.9500 . ?
C41 C42 1.367(6) . ?
C41 H41 0.9500 . ?
C42 H42 0.9500 . ?
B1 F3 1.376(5) . ?
B1 F2 1.392(5) . ?
B1 F1 1.384(5) . ?
B1 F4 1.411(6) . ?
B2A F7A 1.358(10) . ?
B2A F5A 1.356(12) . ?
B2A F6A 1.387(12) . ?
B2A F8 1.488(10) . ?
B2B F7B 1.387(10) . ?
B2B F5B 1.406(10) . ?
B2B F6B 1.425(10) . ?
B2B F8 1.467(9) . ?
